data_1529455
loop_
_publ_author_name
'Otsuka, M.'
'Maeno, Y.'
'Fukami, T.'
'Inoue, M.'
'Tagami, T.'
'Ozeki, T.'

_publ_section_title
;
 Developmental considerations for ethanolates with regard to stability and
 physicochemical characterization of efonidipine hydrochloride ethanolate
;
_journal_issue 38
_journal_name_full CrystEngComm
_journal_page_first 7430
_journal_paper_doi 10.1039/C5CE00751H
_journal_volume 17
_journal_year 2015
_chemical_formula_sum 'C36 H45 Cl N3 O8 P'
_chemical_formula_weight 714.17
_chemical_name_common NZ-105
_chemical_name_systematic
; 
 efonidipine hydrochloride ethanolate
;
_space_group_IT_number 2
_symmetry_cell_setting triclinic
_symmetry_space_group_name_Hall '-P 1'
_symmetry_space_group_name_H-M 'P -1'
_atom_sites_solution_hydrogens geom
_atom_sites_solution_primary direct
_atom_sites_solution_secondary difmap
_audit_creation_method SHELXL-97
_audit_update_record
;
2015-07-31 deposited with the CCDC.
2015-08-21 downloaded from the CCDC.
;
_cell_angle_alpha 87.156(5)
_cell_angle_beta 78.155(5)
_cell_angle_gamma 64.918(4)
_cell_formula_units_Z 2
_cell_length_a 11.4763(11)
_cell_length_b 11.9281(12)
_cell_length_c 15.1054(15)
_cell_measurement_reflns_used 9998
_cell_measurement_temperature 296
_cell_measurement_theta_max 64.75
_cell_measurement_theta_min 2.99
_cell_volume 1831.3(3)
_computing_cell_refinement 'Bruker SAINT'
_computing_data_collection 'Bruker APEX2'
_computing_data_reduction 'Bruker SAINT'
_computing_molecular_graphics 'Bruker SHELXTL'
_computing_publication_material 'Bruker SHELXTL'
_computing_structure_refinement 'SHELXL-97 (Sheldrick, 2008)'
_computing_structure_solution 'SHELXS-97 (Sheldrick, 2008)'
_diffrn_ambient_temperature 296
_diffrn_detector_area_resol_mean 8.333
_diffrn_measured_fraction_theta_full 0.940
_diffrn_measured_fraction_theta_max 0.940
_diffrn_measurement_device_type 'Bruker APEX-II CCD'
_diffrn_measurement_method '\f and \w scans'
_diffrn_radiation_monochromator 'HELIOS multilayer optics'
_diffrn_radiation_source 'TURBO X-RAY SOURCE'
_diffrn_radiation_type CuK\a
_diffrn_radiation_wavelength 1.54178
_diffrn_reflns_av_R_equivalents 0.0224
_diffrn_reflns_av_sigmaI/netI 0.0164
_diffrn_reflns_limit_h_max 13
_diffrn_reflns_limit_h_min -13
_diffrn_reflns_limit_k_max 12
_diffrn_reflns_limit_k_min -13
_diffrn_reflns_limit_l_max 16
_diffrn_reflns_limit_l_min -17
_diffrn_reflns_number 25692
_diffrn_reflns_theta_full 65.63
_diffrn_reflns_theta_max 65.63
_diffrn_reflns_theta_min 2.99
_exptl_absorpt_coefficient_mu 1.784
_exptl_absorpt_correction_T_max 0.8704
_exptl_absorpt_correction_T_min 0.7757
_exptl_absorpt_correction_type empirical
_exptl_absorpt_process_details 'SADABS Sheldrick 1996'
_exptl_crystal_colour yellow
_exptl_crystal_density_diffrn 1.295
_exptl_crystal_density_meas ?
_exptl_crystal_density_method 'not measured'
_exptl_crystal_description Prism
_exptl_crystal_F_000 756
_exptl_crystal_size_max 0.15
_exptl_crystal_size_mid 0.10
_exptl_crystal_size_min 0.08
_refine_diff_density_max 0.793
_refine_diff_density_min -0.370
_refine_diff_density_rms 0.050
_refine_ls_extinction_method none
_refine_ls_goodness_of_fit_ref 1.086
_refine_ls_hydrogen_treatment constr
_refine_ls_matrix_type full
_refine_ls_number_parameters 455
_refine_ls_number_reflns 5958
_refine_ls_number_restraints 42
_refine_ls_restrained_S_all 1.091
_refine_ls_R_factor_all 0.0477
_refine_ls_R_factor_gt 0.0433
_refine_ls_shift/su_max 0.000
_refine_ls_shift/su_mean 0.000
_refine_ls_structure_factor_coef Fsqd
_refine_ls_weighting_details 'calc w=1/[\s^2^(Fo^2^)+(0.1000P)^2^+0.6811P] where P=(Fo^2^+2Fc^2^)/3'
_refine_ls_weighting_scheme calc
_refine_ls_wR_factor_gt 0.1418
_refine_ls_wR_factor_ref 0.1533
_reflns_number_gt 5362
_reflns_number_total 5958
_reflns_threshold_expression >2sigma(I)
_cod_data_source_file c5ce00751h2.cif
_cod_data_source_block efonidipine_hydrochloride_ethanolate
_cod_depositor_comments
;
The following automatic conversions were performed:

'_symmetry_cell_setting' value 'Triclinic' changed to 'triclinic'
according to
/usr/data/users/saulius/crontab/automatic-downloads/rss-feeds/RSC/lib/dictionaries/cif_core.dic
dictionary named 'cif_core.dic' version 2.4.2 from 2011-04-26.

'_exptl_crystal_density_meas' value 'not measured' was changed to '?'
- the value is perceived as not measured.

Automatic conversion script
Id: cif_fix_values 3271 2015-04-21 07:52:19Z andrius 

 Adding full bibliography for 1529454--1529455.cif.

The following automatic conversions were performed:

'_refine_ls_hydrogen_treatment' value 'const' was replaced with the
value 'constr' as specified in the replacement file
'src/cod-tools/trunk/data/replacement-values/replacement_values.lst'.

Automatic conversion script
Id: cif_fix_values 5376 2017-05-30 11:51:03Z andrius 
;
_cod_original_sg_symbol_H-M P-1
_cod_database_code 1529455

loop_
_symmetry_equiv_pos_as_xyz
'x, y, z'
'-x, -y, -z'

loop_
_atom_site_label
_atom_site_type_symbol
_atom_site_fract_x
_atom_site_fract_y
_atom_site_fract_z
_atom_site_U_iso_or_equiv
_atom_site_adp_type
_atom_site_occupancy
_atom_site_symmetry_multiplicity
_atom_site_calc_flag
_atom_site_refinement_flags
_atom_site_disorder_assembly
_atom_site_disorder_group
C1 C 0.46966(18) 0.25064(18) 0.89974(13) 0.0283(4) Uani 1 1 d . A 4
C2 C 0.57785(19) 0.25631(19) 0.84199(14) 0.0325(4) Uani 1 1 d . A 4
H2 H 0.5671 0.3113 0.7952 0.039 Uiso 1 1 calc R A 4
C3 C 0.7018(2) 0.1784(2) 0.85556(15) 0.0368(5) Uani 1 1 d . A 4
C4 C 0.7229(2) 0.0949(2) 0.92286(16) 0.0413(5) Uani 1 1 d . A 4
H4 H 0.8077 0.0434 0.9300 0.050 Uiso 1 1 calc R A 4
C5 C 0.6147(2) 0.0893(2) 0.97994(15) 0.0381(5) Uani 1 1 d . A 4
H5 H 0.6264 0.0331 1.0259 0.046 Uiso 1 1 calc R A 4
C6 C 0.4895(2) 0.16686(19) 0.96882(14) 0.0325(4) Uani 1 1 d . A 4
H6 H 0.4174 0.1631 1.0080 0.039 Uiso 1 1 calc R A 4
C7 C 0.33001(18) 0.33543(18) 0.88879(13) 0.0280(4) Uani 1 1 d . A 4
H7 H 0.3355 0.3811 0.8335 0.034 Uiso 1 1 calc R A 4
C8 C 0.25842(18) 0.42899(18) 0.96880(13) 0.0295(4) Uani 1 1 d . A 4
C9 C 0.16566(19) 0.41624(18) 1.03478(13) 0.0320(4) Uani 1 1 d . A 4
C10 C 0.16070(19) 0.25386(18) 0.94736(13) 0.0307(4) Uani 1 1 d . A 4
C11 C 0.25474(18) 0.25850(18) 0.87894(13) 0.0301(4) Uani 1 1 d . A 4
C12 C 0.1013(2) 0.4914(2) 1.12218(15) 0.0420(5) Uani 1 1 d . A 4
H12A H 0.1132 0.5666 1.1172 0.063 Uiso 1 1 calc R A 4
H12B H 0.1405 0.4446 1.1702 0.063 Uiso 1 1 calc R A 4
H12C H 0.0092 0.5110 1.1350 0.063 Uiso 1 1 calc R A 4
C13 C 0.0856(2) 0.1764(2) 0.94962(15) 0.0385(5) Uani 1 1 d . A 4
H13A H 0.0029 0.2252 0.9326 0.058 Uiso 1 1 calc R A 4
H13B H 0.0702 0.1482 1.0097 0.058 Uiso 1 1 calc R A 4
H13C H 0.1356 0.1062 0.9080 0.058 Uiso 1 1 calc R A 4
C14 C 0.2791(2) 0.3322(2) 0.66634(15) 0.0429(5) Uani 1 1 d . A 4
H14A H 0.3254 0.3633 0.6177 0.052 Uiso 1 1 calc R A 4
H14B H 0.2302 0.3978 0.7128 0.052 Uiso 1 1 calc R A 4
C15 C 0.1838(2) 0.2982(2) 0.63018(14) 0.0400(5) Uani 1 1 d . A 4
C16 C 0.1131(2) 0.2475(2) 0.70696(15) 0.0401(5) Uani 1 1 d . A 4
H16A H 0.0600 0.3126 0.7533 0.048 Uiso 1 1 calc R A 4
H16B H 0.0549 0.2219 0.6839 0.048 Uiso 1 1 calc R A 4
C17 C 0.2565(3) 0.2022(3) 0.55152(16) 0.0527(6) Uani 1 1 d . A 4
H17A H 0.3232 0.1303 0.5713 0.079 Uiso 1 1 calc R A 4
H17B H 0.2966 0.2369 0.5026 0.079 Uiso 1 1 calc R A 4
H17C H 0.1955 0.1790 0.5313 0.079 Uiso 1 1 calc R A 4
C18 C 0.0815(3) 0.4159(3) 0.5999(2) 0.0671(8) Uani 1 1 d . A 4
H18A H 0.0196 0.3964 0.5774 0.101 Uiso 1 1 calc R A 4
H18B H 0.1241 0.4510 0.5530 0.101 Uiso 1 1 calc R A 4
H18C H 0.0362 0.4744 0.6504 0.101 Uiso 1 1 calc R A 4
C19 C 0.2965(2) 0.53080(19) 0.97416(14) 0.0333(4) Uani 1 1 d . A 4
C20 C 0.4461(2) 0.6129(2) 0.90130(15) 0.0394(5) Uani 1 1 d . A 4
H20A H 0.5355 0.5783 0.8665 0.047 Uiso 1 1 calc R A 4
H20B H 0.4491 0.6286 0.9630 0.047 Uiso 1 1 calc R A 4
C21 C 0.3683(2) 0.7332(2) 0.86246(15) 0.0418(5) Uani 1 1 d . A 4
H21A H 0.4131 0.7866 0.8609 0.050 Uiso 1 1 calc R A 4
H21B H 0.2832 0.7733 0.9026 0.050 Uiso 1 1 calc R A 4
C22 C 0.4636(2) 0.6353(2) 0.70613(14) 0.0365(5) Uani 1 1 d . A 4
C23 C 0.5809(2) 0.6462(3) 0.69279(18) 0.0504(6) Uani 1 1 d . A 4
H23 H 0.5875 0.7089 0.7228 0.060 Uiso 1 1 calc R A 4
C24 C 0.6885(3) 0.5620(3) 0.6338(2) 0.0623(8) Uani 1 1 d . A 4
H24 H 0.7685 0.5676 0.6246 0.075 Uiso 1 1 calc R A 4
C25 C 0.6786(3) 0.4706(3) 0.5886(2) 0.0671(8) Uani 1 1 d . A 4
H25 H 0.7517 0.4144 0.5492 0.081 Uiso 1 1 calc R A 4
C26 C 0.5609(3) 0.4619(3) 0.6016(2) 0.0635(7) Uani 1 1 d . A 4
H26 H 0.5542 0.4003 0.5704 0.076 Uiso 1 1 calc R A 4
C27 C 0.4522(2) 0.5442(2) 0.66083(17) 0.0456(5) Uani 1 1 d . A 4
H27 H 0.3724 0.5381 0.6699 0.055 Uiso 1 1 calc R A 4
C28 C 0.2894(3) 0.8514(2) 0.73236(16) 0.0453(5) Uani 1 1 d . A 4
H28A H 0.2058 0.9001 0.7718 0.054 Uiso 1 1 calc R A 4
H28B H 0.3478 0.8904 0.7346 0.054 Uiso 1 1 calc R A 4
C29 C 0.2684(2) 0.8534(2) 0.63672(16) 0.0445(5) Uani 1 1 d . A 4
C30 C 0.1555(3) 0.8526(3) 0.6203(2) 0.0612(7) Uani 1 1 d . A 4
H30 H 0.0923 0.8484 0.6682 0.073 Uiso 1 1 calc R A 4
C31 C 0.1354(4) 0.8579(3) 0.5330(2) 0.0777(9) Uani 1 1 d . A 4
H31 H 0.0594 0.8560 0.5221 0.093 Uiso 1 1 calc R A 4
C32 C 0.2273(4) 0.8659(3) 0.4624(2) 0.0785(10) Uani 1 1 d . A 4
H32 H 0.2129 0.8704 0.4036 0.094 Uiso 1 1 calc R A 4
C33 C 0.3405(4) 0.8674(3) 0.4777(2) 0.0722(9) Uani 1 1 d . A 4
H33 H 0.4031 0.8722 0.4295 0.087 Uiso 1 1 calc R A 4
C34 C 0.3609(3) 0.8616(2) 0.56578(19) 0.0561(7) Uani 1 1 d . A 4
H34 H 0.4370 0.8632 0.5767 0.067 Uiso 1 1 calc R A 4
Cl1 Cl 0.11385(5) 0.66034(6) 0.80659(4) 0.0517(2) Uani 1 1 d . B 4
N1 N 0.81633(19) 0.1854(2) 0.79482(15) 0.0524(5) Uani 1 1 d . A 4
N2 N 0.12300(16) 0.32713(16) 1.02516(11) 0.0346(4) Uani 1 1 d . A 4
H2A H 0.0697 0.3162 1.0701 0.041 Uiso 1 1 calc R A 4
N3 N 0.34731(17) 0.72161(16) 0.76827(12) 0.0353(4) Uani 1 1 d . A 4
H3 H 0.2850 0.6921 0.7741 0.042 Uiso 1 1 calc R A 4
O1 O 0.92555(17) 0.1101(2) 0.80322(17) 0.0774(7) Uani 1 1 d . A 4
O2 O 0.79783(19) 0.2665(3) 0.73992(15) 0.0838(8) Uani 1 1 d . A 4
O3 O 0.41929(16) 0.03351(15) 0.79284(12) 0.0522(4) Uani 1 1 d . A 4
O4 O 0.20502(14) 0.14332(13) 0.74662(10) 0.0358(3) Uani 1 1 d . A 4
O5 O 0.37386(14) 0.22714(15) 0.70404(10) 0.0388(4) Uani 1 1 d . A 4
O6 O 0.25508(17) 0.61222(15) 1.03241(11) 0.0479(4) Uani 1 1 d . A 4
O7 O 0.39254(14) 0.52382(13) 0.90130(9) 0.0341(3) Uani 1 1 d . A 4
P1 P 0.31888(5) 0.15717(5) 0.78118(3) 0.03255(17) Uani 1 1 d . A 4
C1EA C 0.8161(12) 0.8056(12) 0.6810(6) 0.114(3) Uani 0.50 1 d PDU C 1
H1E1 H 0.8845 0.7249 0.6853 0.170 Uiso 0.50 1 calc PR C 1
H1E2 H 0.8530 0.8562 0.6456 0.170 Uiso 0.50 1 calc PR C 1
H1E3 H 0.7522 0.7980 0.6525 0.170 Uiso 0.50 1 calc PR C 1
C2EA C 0.751(2) 0.8648(10) 0.7745(8) 0.071(2) Uani 0.50 1 d PDU C 1
H2E1 H 0.8142 0.8384 0.8137 0.085 Uiso 0.50 1 calc PR C 1
H2E2 H 0.7148 0.9543 0.7720 0.085 Uiso 0.50 1 calc PR C 1
O1EA O 0.650(3) 0.827(3) 0.808(4) 0.083(3) Uani 0.50 1 d PDU C 1
C1EB C 0.7602(12) 0.9040(12) 0.6984(6) 0.114(3) Uani 0.50 1 d PDU D 2
H1E4 H 0.6968 0.9039 0.6658 0.170 Uiso 0.50 1 calc PR D 2
H1E5 H 0.8454 0.8730 0.6592 0.170 Uiso 0.50 1 calc PR D 2
H1E6 H 0.7363 0.9870 0.7195 0.170 Uiso 0.50 1 calc PR D 2
C2EB C 0.764(2) 0.8228(10) 0.7779(8) 0.071(2) Uani 0.50 1 d PDU D 2
H2E3 H 0.8147 0.7364 0.7581 0.085 Uiso 0.50 1 calc PR D 2
H2E4 H 0.8040 0.8425 0.8217 0.085 Uiso 0.50 1 calc PR D 2
O1EB O 0.634(3) 0.844(3) 0.817(4) 0.083(3) Uani 0.50 1 d PDU D 2

loop_
_atom_site_aniso_label
_atom_site_aniso_U_11
_atom_site_aniso_U_22
_atom_site_aniso_U_33
_atom_site_aniso_U_23
_atom_site_aniso_U_13
_atom_site_aniso_U_12
C1 0.0303(9) 0.0292(10) 0.0300(10) -0.0025(8) -0.0078(8) -0.0159(8)
C2 0.0338(10) 0.0359(11) 0.0333(10) 0.0026(8) -0.0092(8) -0.0190(9)
C3 0.0303(10) 0.0450(13) 0.0397(11) -0.0024(9) -0.0067(9) -0.0201(9)
C4 0.0330(11) 0.0392(12) 0.0525(13) 0.0008(10) -0.0165(10) -0.0124(9)
C5 0.0439(12) 0.0336(11) 0.0417(12) 0.0059(9) -0.0170(9) -0.0179(9)
C6 0.0358(10) 0.0331(11) 0.0339(10) 0.0017(8) -0.0084(8) -0.0191(9)
C7 0.0288(9) 0.0288(10) 0.0295(10) 0.0035(8) -0.0070(7) -0.0148(8)
C8 0.0309(10) 0.0308(10) 0.0294(10) 0.0020(8) -0.0085(8) -0.0146(8)
C9 0.0314(10) 0.0303(11) 0.0334(10) 0.0032(8) -0.0089(8) -0.0113(8)
C10 0.0299(9) 0.0305(10) 0.0347(10) 0.0051(8) -0.0110(8) -0.0140(8)
C11 0.0290(9) 0.0305(10) 0.0346(10) 0.0052(8) -0.0112(8) -0.0146(8)
C12 0.0436(12) 0.0424(13) 0.0365(11) -0.0026(9) 0.0007(9) -0.0185(10)
C13 0.0367(11) 0.0412(12) 0.0450(12) 0.0082(9) -0.0097(9) -0.0235(9)
C14 0.0543(13) 0.0443(13) 0.0356(11) 0.0019(9) -0.0022(10) -0.0291(11)
C15 0.0420(12) 0.0448(13) 0.0327(11) 0.0027(9) -0.0082(9) -0.0177(10)
C16 0.0315(10) 0.0505(13) 0.0387(11) 0.0029(10) -0.0101(9) -0.0165(10)
C17 0.0581(15) 0.0659(17) 0.0379(12) -0.0044(11) -0.0076(11) -0.0301(13)
C18 0.0678(18) 0.0625(18) 0.0550(16) 0.0147(13) -0.0170(14) -0.0117(14)
C19 0.0349(10) 0.0345(11) 0.0329(10) 0.0036(9) -0.0096(8) -0.0160(9)
C20 0.0472(12) 0.0447(13) 0.0412(12) 0.0048(9) -0.0134(9) -0.0318(10)
C21 0.0600(14) 0.0397(13) 0.0373(12) -0.0001(9) -0.0101(10) -0.0319(11)
C22 0.0400(11) 0.0341(11) 0.0380(11) 0.0061(9) -0.0071(9) -0.0189(9)
C23 0.0494(14) 0.0579(16) 0.0531(14) 0.0072(12) -0.0098(11) -0.0322(12)
C24 0.0408(14) 0.076(2) 0.0640(17) 0.0142(15) -0.0018(12) -0.0243(13)
C25 0.0554(16) 0.0600(18) 0.0625(17) 0.0032(14) 0.0065(13) -0.0107(13)
C26 0.0690(18) 0.0506(16) 0.0612(17) -0.0118(13) 0.0004(14) -0.0207(13)
C27 0.0495(13) 0.0386(13) 0.0519(14) -0.0026(10) -0.0072(11) -0.0225(10)
C28 0.0564(14) 0.0289(12) 0.0499(13) 0.0033(9) -0.0105(11) -0.0177(10)
C29 0.0538(13) 0.0285(11) 0.0466(13) 0.0039(9) -0.0086(10) -0.0139(10)
C30 0.0632(17) 0.0622(18) 0.0615(17) 0.0172(13) -0.0200(13) -0.0278(14)
C31 0.094(2) 0.078(2) 0.076(2) 0.0230(17) -0.0425(19) -0.0409(19)
C32 0.114(3) 0.0614(19) 0.0519(17) 0.0065(14) -0.0285(18) -0.0242(19)
C33 0.086(2) 0.0522(17) 0.0515(17) 0.0074(13) 0.0043(15) -0.0124(15)
C34 0.0591(15) 0.0427(14) 0.0560(15) 0.0100(11) -0.0046(12) -0.0155(12)
Cl1 0.0403(3) 0.0685(4) 0.0517(4) 0.0137(3) -0.0064(2) -0.0305(3)
N1 0.0328(10) 0.0733(15) 0.0550(12) 0.0028(11) -0.0073(9) -0.0268(10)
N2 0.0343(9) 0.0400(10) 0.0326(9) 0.0040(7) -0.0025(7) -0.0210(8)
N3 0.0423(9) 0.0321(9) 0.0378(9) 0.0016(7) -0.0077(7) -0.0221(8)
O1 0.0298(9) 0.0869(15) 0.1051(17) 0.0141(13) -0.0046(10) -0.0199(9)
O2 0.0454(11) 0.135(2) 0.0746(14) 0.0506(14) -0.0137(10) -0.0462(12)
O3 0.0482(9) 0.0381(9) 0.0635(11) -0.0067(8) -0.0222(8) -0.0059(7)
O4 0.0389(8) 0.0369(8) 0.0400(8) 0.0023(6) -0.0126(6) -0.0221(6)
O5 0.0340(7) 0.0496(9) 0.0369(8) -0.0070(7) -0.0011(6) -0.0233(7)
O6 0.0595(10) 0.0448(10) 0.0440(9) -0.0111(7) -0.0001(7) -0.0296(8)
O7 0.0383(7) 0.0343(8) 0.0363(8) 0.0016(6) -0.0073(6) -0.0219(6)
P1 0.0298(3) 0.0322(3) 0.0380(3) -0.0024(2) -0.0092(2) -0.0139(2)
C1EA 0.140(7) 0.169(8) 0.064(3) 0.020(5) -0.011(4) -0.102(7)
C2EA 0.055(4) 0.055(7) 0.094(3) -0.003(4) -0.024(2) -0.011(6)
O1EA 0.070(5) 0.070(7) 0.091(10) 0.004(7) -0.005(5) -0.017(5)
C1EB 0.140(7) 0.169(8) 0.064(3) 0.020(5) -0.011(4) -0.102(7)
C2EB 0.055(4) 0.055(7) 0.094(3) -0.003(4) -0.024(2) -0.011(6)
O1EB 0.070(5) 0.070(7) 0.091(10) 0.004(7) -0.005(5) -0.017(5)

loop_
_atom_type_symbol
_atom_type_description
_atom_type_scat_dispersion_real
_atom_type_scat_dispersion_imag
_atom_type_scat_source
C C 0.0181 0.0091 'International Tables Vol C Tables 4.2.6.8 and 6.1.1.4'
H H 0.0000 0.0000 'International Tables Vol C Tables 4.2.6.8 and 6.1.1.4'
N N 0.0311 0.0180 'International Tables Vol C Tables 4.2.6.8 and 6.1.1.4'
O O 0.0492 0.0322 'International Tables Vol C Tables 4.2.6.8 and 6.1.1.4'
P P 0.2955 0.4335 'International Tables Vol C Tables 4.2.6.8 and 6.1.1.4'
Cl Cl 0.3639 0.7018 'International Tables Vol C Tables 4.2.6.8 and 6.1.1.4'

loop_
_geom_angle_atom_site_label_1
_geom_angle_atom_site_label_2
_geom_angle_atom_site_label_3
_geom_angle
C2 C1 C6 119.17(18)
C2 C1 C7 120.91(18)
C6 C1 C7 119.92(17)
C3 C2 C1 118.5(2)
C3 C2 H2 120.8
C1 C2 H2 120.8
C4 C3 C2 123.0(2)
C4 C3 N1 118.58(19)
C2 C3 N1 118.4(2)
C3 C4 C5 118.2(2)
C3 C4 H4 120.9
C5 C4 H4 120.9
C6 C5 C4 120.2(2)
C6 C5 H5 119.9
C4 C5 H5 119.9
C5 C6 C1 120.93(19)
C5 C6 H6 119.5
C1 C6 H6 119.5
C8 C7 C1 110.49(15)
C8 C7 C11 110.93(16)
C1 C7 C11 110.28(16)
C8 C7 H7 108.3
C1 C7 H7 108.3
C11 C7 H7 108.3
C9 C8 C19 120.71(18)
C9 C8 C7 121.24(18)
C19 C8 C7 118.01(17)
C8 C9 N2 120.04(18)
C8 C9 C12 126.3(2)
N2 C9 C12 113.62(18)
C11 C10 N2 120.05(18)
C11 C10 C13 127.02(19)
N2 C10 C13 112.92(17)
C10 C11 C7 121.21(18)
C10 C11 P1 122.59(16)
C7 C11 P1 115.31(14)
O5 C14 C15 112.02(18)
O5 C14 H14A 109.2
C15 C14 H14A 109.2
O5 C14 H14B 109.2
C15 C14 H14B 109.2
H14A C14 H14B 107.9
C14 C15 C18 108.2(2)
C14 C15 C16 108.68(18)
C18 C15 C16 108.0(2)
C14 C15 C17 110.59(19)
C18 C15 C17 110.8(2)
C16 C15 C17 110.5(2)
O4 C16 C15 111.54(17)
O4 C16 H16A 109.3
C15 C16 H16A 109.3
O4 C16 H16B 109.3
C15 C16 H16B 109.3
H16A C16 H16B 108.0
O6 C19 O7 121.03(19)
O6 C19 C8 128.60(19)
O7 C19 C8 110.36(17)
O7 C20 C21 113.10(17)
O7 C20 H20A 109.0
C21 C20 H20A 109.0
O7 C20 H20B 109.0
C21 C20 H20B 109.0
H20A C20 H20B 107.8
C20 C21 N3 114.74(18)
C20 C21 H21A 108.6
N3 C21 H21A 108.6
C20 C21 H21B 108.6
N3 C21 H21B 108.6
H21A C21 H21B 107.6
C27 C22 C23 121.2(2)
C27 C22 N3 118.20(19)
C23 C22 N3 120.6(2)
C22 C23 C24 118.6(3)
C22 C23 H23 120.7
C24 C23 H23 120.7
C25 C24 C23 120.8(3)
C25 C24 H24 119.6
C23 C24 H24 119.6
C24 C25 C26 120.0(3)
C24 C25 H25 120.0
C26 C25 H25 120.0
C25 C26 C27 120.4(3)
C25 C26 H26 119.8
C27 C26 H26 119.8
C22 C27 C26 119.1(2)
C22 C27 H27 120.5
C26 C27 H27 120.5
C29 C28 N3 113.80(18)
C29 C28 H28A 108.8
N3 C28 H28A 108.8
C29 C28 H28B 108.8
N3 C28 H28B 108.8
H28A C28 H28B 107.7
C30 C29 C34 119.7(3)
C30 C29 C28 120.6(2)
C34 C29 C28 119.6(2)
C29 C30 C31 120.3(3)
C29 C30 H30 119.8
C31 C30 H30 119.8
C32 C31 C30 120.0(3)
C32 C31 H31 120.0
C30 C31 H31 120.0
C31 C32 C33 120.4(3)
C31 C32 H32 119.8
C33 C32 H32 119.8
C32 C33 C34 119.5(3)
C32 C33 H33 120.2
C34 C33 H33 120.2
C29 C34 C33 120.0(3)
C29 C34 H34 120.0
C33 C34 H34 120.0
O2 N1 O1 123.4(2)
O2 N1 C3 118.7(2)
O1 N1 C3 117.8(2)
C9 N2 C10 123.66(17)
C9 N2 H2A 118.2
C10 N2 H2A 118.2
C22 N3 C21 114.53(17)
C22 N3 C28 112.97(17)
C21 N3 C28 108.02(16)
C22 N3 H3 107.0
C21 N3 H3 107.0
C28 N3 H3 107.0
C16 O4 P1 119.39(13)
C14 O5 P1 117.62(13)
C19 O7 C20 116.24(16)
O3 P1 O4 109.00(9)
O3 P1 O5 111.66(10)
O4 P1 O5 104.60(8)
O3 P1 C11 114.84(10)
O4 P1 C11 110.66(8)
O5 P1 C11 105.58(9)
C2EA C1EA H1E1 109.5
C2EA C1EA H1E2 109.5
H1E1 C1EA H1E2 109.5
C2EA C1EA H1E3 109.5
H1E1 C1EA H1E3 109.5
H1E2 C1EA H1E3 109.5
O1EA C2EA C1EA 107(3)
O1EA C2EA H2E1 110.3
C1EA C2EA H2E1 110.3
O1EA C2EA H2E2 110.3
C1EA C2EA H2E2 110.3
H2E1 C2EA H2E2 108.5
C2EB C1EB H1E4 109.5
C2EB C1EB H1E5 109.5
H1E4 C1EB H1E5 109.5
C2EB C1EB H1E6 109.5
H1E4 C1EB H1E6 109.5
H1E5 C1EB H1E6 109.5
O1EB C2EB C1EB 108(3)
O1EB C2EB H2E3 110.1
C1EB C2EB H2E3 110.1
O1EB C2EB H2E4 110.1
C1EB C2EB H2E4 110.1
H2E3 C2EB H2E4 108.4

loop_
_geom_bond_atom_site_label_1
_geom_bond_atom_site_label_2
_geom_bond_distance
C1 C2 1.389(3)
C1 C6 1.393(3)
C1 C7 1.529(3)
C2 C3 1.382(3)
C2 H2 0.9300
C3 C4 1.371(3)
C3 N1 1.471(3)
C4 C5 1.384(3)
C4 H4 0.9300
C5 C6 1.381(3)
C5 H5 0.9300
C6 H6 0.9300
C7 C8 1.526(3)
C7 C11 1.533(3)
C7 H7 0.9800
C8 C9 1.355(3)
C8 C19 1.465(3)
C9 N2 1.370(3)
C9 C12 1.499(3)
C10 C11 1.350(3)
C10 N2 1.380(3)
C10 C13 1.503(3)
C11 P1 1.778(2)
C12 H12A 0.9600
C12 H12B 0.9600
C12 H12C 0.9600
C13 H13A 0.9600
C13 H13B 0.9600
C13 H13C 0.9600
C14 O5 1.451(3)
C14 C15 1.518(3)
C14 H14A 0.9700
C14 H14B 0.9700
C15 C18 1.522(3)
C15 C16 1.525(3)
C15 C17 1.529(3)
C16 O4 1.446(3)
C16 H16A 0.9700
C16 H16B 0.9700
C17 H17A 0.9600
C17 H17B 0.9600
C17 H17C 0.9600
C18 H18A 0.9600
C18 H18B 0.9600
C18 H18C 0.9600
C19 O6 1.210(3)
C19 O7 1.366(2)
C20 O7 1.435(2)
C20 C21 1.498(3)
C20 H20A 0.9700
C20 H20B 0.9700
C21 N3 1.513(3)
C21 H21A 0.9700
C21 H21B 0.9700
C22 C27 1.378(3)
C22 C23 1.380(3)
C22 N3 1.462(3)
C23 C24 1.384(4)
C23 H23 0.9300
C24 C25 1.370(5)
C24 H24 0.9300
C25 C26 1.372(4)
C25 H25 0.9300
C26 C27 1.382(4)
C26 H26 0.9300
C27 H27 0.9300
C28 C29 1.510(3)
C28 N3 1.525(3)
C28 H28A 0.9700
C28 H28B 0.9700
C29 C30 1.373(4)
C29 C34 1.376(4)
C30 C31 1.378(4)
C30 H30 0.9300
C31 C32 1.369(5)
C31 H31 0.9300
C32 C33 1.373(5)
C32 H32 0.9300
C33 C34 1.391(4)
C33 H33 0.9300
C34 H34 0.9300
N1 O2 1.220(3)
N1 O1 1.222(3)
N2 H2A 0.8600
N3 H3 0.9100
O3 P1 1.4667(17)
O4 P1 1.5744(14)
O5 P1 1.5814(16)
C1EA C2EA 1.506(7)
C1EA H1E1 0.9600
C1EA H1E2 0.9600
C1EA H1E3 0.9600
C2EA O1EA 1.409(8)
C2EA H2E1 0.9700
C2EA H2E2 0.9700
C1EB C2EB 1.501(7)
C1EB H1E4 0.9600
C1EB H1E5 0.9600
C1EB H1E6 0.9600
C2EB O1EB 1.407(8)
C2EB H2E3 0.9700
C2EB H2E4 0.9700
